data_7063672
loop_
_publ_author_name
'Ershova, Irina V.'
'Baryshnikova, Svetlana V.'
'Arsenyev, Maxim V.'
'Belikov, Alexey A.'
'Yakushev, Ilya A.'
'Dorovatovskii, Pavel V.'
'Ilichev, Vasily A.'
'Ketkov, Sergey Yu.'
'Piskunov, Alexandr V.'

_publ_section_title
;
 Luminescent indium complexes with ONN-donor Schiff bases: syntheses,
 structures, and DFT investigations
;
_journal_issue 12
_journal_name_full 'New Journal of Chemistry'
_journal_page_first 4933
_journal_page_last 4942
_journal_paper_doi 10.1039/D4NJ04755A
_journal_volume 49
_journal_year 2025
_chemical_formula_moiety 'C28 H28 In2 N6 O6'
_chemical_formula_sum 'C28 H28 In2 N6 O6'
_chemical_formula_weight 774.20
_space_group_crystal_system triclinic
_space_group_IT_number 2
_space_group_name_Hall '-P 1'
_space_group_name_H-M_alt 'P -1'
_atom_sites_solution_hydrogens geom
_atom_sites_solution_primary direct
_audit_creation_method SHELXL-2018/3
_audit_update_record
;
2024-06-10 deposited with the CCDC.	2025-02-18 downloaded from the CCDC.
;
_cell_angle_alpha 77.261(5)
_cell_angle_beta 82.036(18)
_cell_angle_gamma 89.638(19)
_cell_formula_units_Z 1
_cell_length_a 7.9004(19)
_cell_length_b 8.4003(17)
_cell_length_c 11.382(3)
_cell_measurement_reflns_used 2060
_cell_measurement_temperature 100(2)
_cell_measurement_theta_max 26.960
_cell_measurement_theta_min 1.962
_cell_volume 729.4(3)
_computing_cell_refinement 'XDS (Kabsch, 2010)'
_computing_data_collection 'Marccd (Doyle, 2011)'
_computing_data_reduction XDS
_computing_publication_material 'Bruker SHELXTL'
_computing_structure_refinement 'SHELXL-2018/3 (Sheldrick, 2018)'
_computing_structure_solution 'SHELXT-2014/5 (Sheldrick, 2014)'
_diffrn_ambient_temperature 100(2)
_diffrn_measured_fraction_theta_full 0.955
_diffrn_measured_fraction_theta_max 0.953
_diffrn_measurement_device_type 'Rayonix SX165 CCD'
_diffrn_measurement_method \f
_diffrn_radiation_type synchrotron
_diffrn_radiation_wavelength 0.75268
_diffrn_reflns_av_R_equivalents 0.0447
_diffrn_reflns_av_unetI/netI 0.0538
_diffrn_reflns_Laue_measured_fraction_full 0.955
_diffrn_reflns_Laue_measured_fraction_max 0.953
_diffrn_reflns_limit_h_max 9
_diffrn_reflns_limit_h_min -9
_diffrn_reflns_limit_k_max 9
_diffrn_reflns_limit_k_min -10
_diffrn_reflns_limit_l_max 13
_diffrn_reflns_limit_l_min -13
_diffrn_reflns_number 5470
_diffrn_reflns_point_group_measured_fraction_full 0.955
_diffrn_reflns_point_group_measured_fraction_max 0.953
_diffrn_reflns_theta_full 26.847
_diffrn_reflns_theta_max 26.960
_diffrn_reflns_theta_min 1.962
_exptl_absorpt_coefficient_mu 1.893
_exptl_absorpt_correction_T_max 1.000
_exptl_absorpt_correction_T_min 0.001
_exptl_absorpt_correction_type empirical
_exptl_absorpt_process_details 'XDS (Kabsch, 2010)'
_exptl_crystal_colour yellow
_exptl_crystal_density_diffrn 1.762
_exptl_crystal_density_meas ?
_exptl_crystal_description nugget
_exptl_crystal_F_000 384
_exptl_crystal_size_max 0.060
_exptl_crystal_size_mid 0.050
_exptl_crystal_size_min 0.020
_refine_diff_density_max 1.325
_refine_diff_density_min -1.169
_refine_diff_density_rms 0.114
_refine_ls_extinction_method none
_refine_ls_goodness_of_fit_ref 1.045
_refine_ls_hydrogen_treatment constr
_refine_ls_matrix_type full
_refine_ls_number_parameters 192
_refine_ls_number_reflns 2549
_refine_ls_number_restraints 0
_refine_ls_restrained_S_all 1.045
_refine_ls_R_factor_all 0.0458
_refine_ls_R_factor_gt 0.0378
_refine_ls_shift/su_max 0.001
_refine_ls_shift/su_mean 0.000
_refine_ls_structure_factor_coef Fsqd
_refine_ls_weighting_details 'w=1/[\s^2^(Fo^2^)+(0.0358P)^2^+2.1340P] where P=(Fo^2^+2Fc^2^)/3'
_refine_ls_weighting_scheme calc
_refine_ls_wR_factor_gt 0.0888
_refine_ls_wR_factor_ref 0.0924
_reflns_Friedel_coverage 0.000
_reflns_number_gt 2240
_reflns_number_total 2549
_reflns_threshold_expression 'I > 2\s(I)'
_cod_data_source_file d4nj04755a2.cif
_cod_data_source_block ersh14
_cod_depositor_comments
;
The following automatic conversions were performed:

data item '_exptl_crystal_density_meas' value 'not measured' was
changed to '?' -- the value is perceived as not measured.

Automatic conversion script
Id: cif_fix_values 8170 2020-07-09 18:12:32Z antanas 

 Adding full bibliography for 7063671--7063674.cif.
;
_cod_database_code 7063672
_shelx_shelxl_version_number 2018/3
_shelx_space_group_comment
;
The symmetry employed for this shelxl refinement is uniquely defined
by the following loop, which should always be used as a source of
symmetry information in preference to the above space-group names.
They are only intended as comments.
;
_shelx_estimated_absorpt_t_min 0.895
_shelx_estimated_absorpt_t_max 0.963

loop_
_space_group_symop_operation_xyz
'x, y, z'
'-x, -y, -z'

loop_
_atom_site_label
_atom_site_type_symbol
_atom_site_fract_x
_atom_site_fract_y
_atom_site_fract_z
_atom_site_U_iso_or_equiv
_atom_site_adp_type
_atom_site_occupancy
_atom_site_site_symmetry_order
_atom_site_calc_flag
_atom_site_refinement_flags_posn
_atom_site_refinement_flags_adp
_atom_site_refinement_flags_occupancy
_atom_site_disorder_assembly
_atom_site_disorder_group
In1 In 0.48394(5) 0.71031(4) 0.37604(3) 0.02615(13) Uani 1 1 d . . . . .
O1 O 0.3847(4) 0.4525(4) 0.4310(3) 0.0290(8) Uani 1 1 d . . . . .
O2 O -0.1128(6) 0.3296(6) 0.0820(4) 0.0450(10) Uani 1 1 d . . . . .
O3 O -0.0895(5) 0.0827(5) 0.1852(4) 0.0392(9) Uani 1 1 d . . . . .
N1 N 0.2872(5) 0.6691(5) 0.2440(4) 0.0244(8) Uani 1 1 d . . . . .
N2 N 0.4353(5) 0.9694(6) 0.2137(4) 0.0290(9) Uani 1 1 d . . . . .
N3 N -0.0567(6) 0.2306(6) 0.1650(4) 0.0339(10) Uani 1 1 d . . . . .
C1 C 0.7359(7) 0.6862(7) 0.2835(5) 0.0323(12) Uani 1 1 d . . . . .
H1A H 0.770147 0.787501 0.223430 0.048 Uiso 1 1 calc R U . . .
H1B H 0.735434 0.595439 0.242232 0.048 Uiso 1 1 calc R U . . .
H1C H 0.816848 0.664611 0.342716 0.048 Uiso 1 1 calc R U . . .
C2 C 0.3256(7) 0.8079(7) 0.5100(5) 0.0337(12) Uani 1 1 d . . . . .
H2A H 0.302379 0.724054 0.585549 0.051 Uiso 1 1 calc R U . . .
H2B H 0.217469 0.842322 0.480317 0.051 Uiso 1 1 calc R U . . .
H2C H 0.384218 0.902087 0.525450 0.051 Uiso 1 1 calc R U . . .
C3 C 0.2761(6) 0.4013(6) 0.3720(4) 0.0257(10) Uani 1 1 d . . . . .
C4 C 0.2105(6) 0.2387(6) 0.4037(5) 0.0286(11) Uani 1 1 d . . . . .
H4 H 0.243801 0.165878 0.472681 0.034 Uiso 1 1 calc R U . . .
C5 C 0.1014(6) 0.1838(7) 0.3383(5) 0.0288(11) Uani 1 1 d . . . . .
H5 H 0.060106 0.073734 0.360349 0.035 Uiso 1 1 calc R U . . .
C6 C 0.0511(6) 0.2915(7) 0.2383(5) 0.0289(11) Uani 1 1 d . . . . .
C7 C 0.1056(6) 0.4530(7) 0.2044(4) 0.0277(11) Uani 1 1 d . . . . .
H7 H 0.066673 0.524246 0.136968 0.033 Uiso 1 1 calc R U . . .
C8 C 0.2178(6) 0.5099(6) 0.2700(4) 0.0270(10) Uani 1 1 d . . . . .
C9 C 0.2468(7) 0.7850(7) 0.1596(4) 0.0290(11) Uani 1 1 d . . . . .
H9 H 0.165125 0.764503 0.110464 0.035 Uiso 1 1 calc R U . . .
C10 C 0.3236(6) 0.9467(6) 0.1379(4) 0.0268(10) Uani 1 1 d . . . . .
C11 C 0.2846(6) 1.0722(6) 0.0438(4) 0.0272(10) Uani 1 1 d . . . . .
H11 H 0.206412 1.053567 -0.008310 0.033 Uiso 1 1 calc R U . . .
C12 C 0.3620(7) 1.2252(7) 0.0275(5) 0.0327(11) Uani 1 1 d . . . . .
H12 H 0.337841 1.312601 -0.036134 0.039 Uiso 1 1 calc R U . . .
C13 C 0.4744(7) 1.2480(7) 0.1053(5) 0.0323(11) Uani 1 1 d . . . . .
H13 H 0.528075 1.351647 0.096751 0.039 Uiso 1 1 calc R U . . .
C14 C 0.5074(6) 1.1168(6) 0.1963(5) 0.0279(10) Uani 1 1 d . . . . .
H14 H 0.585843 1.133054 0.249024 0.033 Uiso 1 1 calc R U . . .

loop_
_atom_site_aniso_label
_atom_site_aniso_U_11
_atom_site_aniso_U_22
_atom_site_aniso_U_33
_atom_site_aniso_U_23
_atom_site_aniso_U_13
_atom_site_aniso_U_12
In1 0.0301(2) 0.0239(2) 0.0270(2) -0.00806(13) -0.00865(13) 0.00138(13)
O1 0.0352(19) 0.0232(18) 0.0309(18) -0.0052(14) -0.0142(15) -0.0019(15)
O2 0.052(2) 0.048(3) 0.037(2) -0.0047(19) -0.0203(19) -0.012(2)
O3 0.041(2) 0.032(2) 0.049(2) -0.0159(18) -0.0107(17) -0.0047(18)
N1 0.027(2) 0.021(2) 0.026(2) -0.0073(16) -0.0055(16) -0.0009(16)
N2 0.030(2) 0.033(2) 0.027(2) -0.0113(18) -0.0070(17) 0.0041(19)
N3 0.034(2) 0.038(3) 0.031(2) -0.011(2) -0.0065(19) -0.006(2)
C1 0.032(3) 0.033(3) 0.029(3) -0.002(2) -0.005(2) 0.008(2)
C2 0.042(3) 0.030(3) 0.032(3) -0.011(2) -0.010(2) 0.008(2)
C3 0.025(2) 0.028(3) 0.026(2) -0.008(2) -0.0086(19) 0.002(2)
C4 0.032(3) 0.025(3) 0.030(3) -0.006(2) -0.008(2) 0.002(2)
C5 0.027(2) 0.025(3) 0.034(3) -0.008(2) -0.002(2) 0.000(2)
C6 0.026(2) 0.033(3) 0.030(3) -0.011(2) -0.007(2) 0.001(2)
C7 0.030(2) 0.028(3) 0.026(2) -0.007(2) -0.0046(19) 0.003(2)
C8 0.029(2) 0.029(3) 0.026(2) -0.011(2) -0.0052(19) 0.006(2)
C9 0.035(3) 0.031(3) 0.024(2) -0.011(2) -0.011(2) 0.008(2)
C10 0.030(2) 0.025(3) 0.029(2) -0.012(2) -0.005(2) 0.002(2)
C11 0.035(3) 0.025(3) 0.023(2) -0.0063(19) -0.009(2) 0.004(2)
C12 0.039(3) 0.029(3) 0.030(3) -0.006(2) -0.005(2) 0.002(2)
C13 0.038(3) 0.024(3) 0.036(3) -0.010(2) -0.004(2) -0.001(2)
C14 0.030(2) 0.026(3) 0.031(3) -0.011(2) -0.007(2) 0.001(2)

loop_
_atom_type_symbol
_atom_type_description
_atom_type_scat_dispersion_real
_atom_type_scat_dispersion_imag
_atom_type_scat_source
C C 0.0027 0.0018 'International Tables Vol C Tables 4.2.6.8 and 6.1.1.4'
H H 0.0000 0.0000 'International Tables Vol C Tables 4.2.6.8 and 6.1.1.4'
In In -0.5973 1.4575 'International Tables Vol C Tables 4.2.6.8 and 6.1.1.4'
N N 0.0071 0.0037 'International Tables Vol C Tables 4.2.6.8 and 6.1.1.4'
O O 0.0124 0.0069 'International Tables Vol C Tables 4.2.6.8 and 6.1.1.4'

loop_
_geom_angle_atom_site_label_1
_geom_angle_atom_site_label_2
_geom_angle_atom_site_label_3
_geom_angle
_geom_angle_site_symmetry_1
_geom_angle_site_symmetry_3
_geom_angle_publ_flag
C2 In1 C1 148.2(2) . . ?
C2 In1 O1 98.64(19) . . ?
C1 In1 O1 102.57(18) . . ?
C2 In1 N1 102.38(17) . . ?
C1 In1 N1 106.83(17) . . ?
O1 In1 N1 70.80(13) . . ?
C2 In1 N2 89.32(17) . . ?
C1 In1 N2 91.11(17) . . ?
O1 In1 N2 136.91(13) . . ?
N1 In1 N2 66.13(14) . . ?
C2 In1 O1 82.71(16) . 2_666 ?
C1 In1 O1 83.12(16) . 2_666 ?
O1 In1 O1 68.96(13) . 2_666 ?
N1 In1 O1 139.74(13) . 2_666 ?
N2 In1 O1 154.02(13) . 2_666 ?
C3 O1 In1 120.4(3) . . ?
C3 O1 In1 128.5(3) . 2_666 ?
In1 O1 In1 111.04(13) . 2_666 ?
C9 N1 C8 124.1(4) . . ?
C9 N1 In1 122.0(4) . . ?
C8 N1 In1 113.9(3) . . ?
C14 N2 C10 118.0(4) . . ?
C14 N2 In1 127.8(3) . . ?
C10 N2 In1 114.2(3) . . ?
O3 N3 O2 122.0(4) . . ?
O3 N3 C6 119.6(4) . . ?
O2 N3 C6 118.5(5) . . ?
In1 C1 H1A 109.5 . . ?
In1 C1 H1B 109.5 . . ?
H1A C1 H1B 109.5 . . ?
In1 C1 H1C 109.5 . . ?
H1A C1 H1C 109.5 . . ?
H1B C1 H1C 109.5 . . ?
In1 C2 H2A 109.5 . . ?
In1 C2 H2B 109.5 . . ?
H2A C2 H2B 109.5 . . ?
In1 C2 H2C 109.5 . . ?
H2A C2 H2C 109.5 . . ?
H2B C2 H2C 109.5 . . ?
O1 C3 C4 122.2(4) . . ?
O1 C3 C8 120.2(5) . . ?
C4 C3 C8 117.6(4) . . ?
C5 C4 C3 121.8(5) . . ?
C5 C4 H4 119.1 . . ?
C3 C4 H4 119.1 . . ?
C4 C5 C6 118.9(5) . . ?
C4 C5 H5 120.6 . . ?
C6 C5 H5 120.6 . . ?
C7 C6 C5 122.4(5) . . ?
C7 C6 N3 118.8(5) . . ?
C5 C6 N3 118.7(5) . . ?
C6 C7 C8 119.1(5) . . ?
C6 C7 H7 120.4 . . ?
C8 C7 H7 120.4 . . ?
C7 C8 N1 125.3(4) . . ?
C7 C8 C3 120.1(5) . . ?
N1 C8 C3 114.6(4) . . ?
N1 C9 C10 121.1(5) . . ?
N1 C9 H9 119.5 . . ?
C10 C9 H9 119.5 . . ?
N2 C10 C11 121.9(5) . . ?
N2 C10 C9 116.6(4) . . ?
C11 C10 C9 121.5(4) . . ?
C12 C11 C10 118.9(5) . . ?
C12 C11 H11 120.5 . . ?
C10 C11 H11 120.5 . . ?
C13 C12 C11 118.9(5) . . ?
C13 C12 H12 120.5 . . ?
C11 C12 H12 120.5 . . ?
C12 C13 C14 118.7(5) . . ?
C12 C13 H13 120.7 . . ?
C14 C13 H13 120.7 . . ?
N2 C14 C13 123.5(5) . . ?
N2 C14 H14 118.3 . . ?
C13 C14 H14 118.3 . . ?

loop_
_geom_bond_atom_site_label_1
_geom_bond_atom_site_label_2
_geom_bond_distance
_geom_bond_site_symmetry_2
_geom_bond_publ_flag
In1 C2 2.138(5) . ?
In1 C1 2.149(5) . ?
In1 O1 2.232(4) . ?
In1 N1 2.383(4) . ?
In1 N2 2.591(4) . ?
In1 O1 2.657(3) 2_666 ?
O1 C3 1.290(6) . ?
O2 N3 1.243(6) . ?
O3 N3 1.235(6) . ?
N1 C9 1.281(7) . ?
N1 C8 1.402(7) . ?
N2 C14 1.329(7) . ?
N2 C10 1.358(6) . ?
N3 C6 1.440(7) . ?
C1 H1A 0.9800 . ?
C1 H1B 0.9800 . ?
C1 H1C 0.9800 . ?
C2 H2A 0.9800 . ?
C2 H2B 0.9800 . ?
C2 H2C 0.9800 . ?
C3 C4 1.416(8) . ?
C3 C8 1.438(7) . ?
C4 C5 1.358(7) . ?
C4 H4 0.9500 . ?
C5 C6 1.392(7) . ?
C5 H5 0.9500 . ?
C6 C7 1.381(8) . ?
C7 C8 1.385(7) . ?
C7 H7 0.9500 . ?
C9 C10 1.448(8) . ?
C9 H9 0.9500 . ?
C10 C11 1.394(7) . ?
C11 C12 1.390(8) . ?
C11 H11 0.9500 . ?
C12 C13 1.380(8) . ?
C12 H12 0.9500 . ?
C13 C14 1.387(7) . ?
C13 H13 0.9500 . ?
C14 H14 0.9500 . ?

loop_
_geom_torsion_atom_site_label_1
_geom_torsion_atom_site_label_2
_geom_torsion_atom_site_label_3
_geom_torsion_atom_site_label_4
_geom_torsion
_geom_torsion_site_symmetry_1
_geom_torsion_site_symmetry_2
_geom_torsion_site_symmetry_3
_geom_torsion_site_symmetry_4
_geom_torsion_publ_flag
In1 O1 C3 C4 179.8(3) . . . . ?
In1 O1 C3 C4 -1.3(6) 2_666 . . . ?
In1 O1 C3 C8 0.1(6) . . . . ?
In1 O1 C3 C8 179.0(3) 2_666 . . . ?
O1 C3 C4 C5 -177.3(4) . . . . ?
C8 C3 C4 C5 2.4(7) . . . . ?
C3 C4 C5 C6 -0.9(7) . . . . ?
C4 C5 C6 C7 -1.2(7) . . . . ?
C4 C5 C6 N3 176.5(4) . . . . ?
O3 N3 C6 C7 171.3(4) . . . . ?
O2 N3 C6 C7 -8.1(7) . . . . ?
O3 N3 C6 C5 -6.5(7) . . . . ?
O2 N3 C6 C5 174.1(4) . . . . ?
C5 C6 C7 C8 1.6(7) . . . . ?
N3 C6 C7 C8 -176.0(4) . . . . ?
C6 C7 C8 N1 178.1(4) . . . . ?
C6 C7 C8 C3 0.0(7) . . . . ?
C9 N1 C8 C7 4.3(7) . . . . ?
In1 N1 C8 C7 -177.6(4) . . . . ?
C9 N1 C8 C3 -177.4(4) . . . . ?
In1 N1 C8 C3 0.7(5) . . . . ?
O1 C3 C8 C7 177.8(4) . . . . ?
C4 C3 C8 C7 -1.9(7) . . . . ?
O1 C3 C8 N1 -0.5(6) . . . . ?
C4 C3 C8 N1 179.8(4) . . . . ?
C8 N1 C9 C10 179.9(4) . . . . ?
In1 N1 C9 C10 2.0(6) . . . . ?
C14 N2 C10 C11 0.3(7) . . . . ?
In1 N2 C10 C11 -178.9(3) . . . . ?
C14 N2 C10 C9 -179.8(4) . . . . ?
In1 N2 C10 C9 1.1(5) . . . . ?
N1 C9 C10 N2 -2.0(7) . . . . ?
N1 C9 C10 C11 177.9(4) . . . . ?
N2 C10 C11 C12 -0.2(7) . . . . ?
C9 C10 C11 C12 179.8(4) . . . . ?
C10 C11 C12 C13 -0.3(7) . . . . ?
C11 C12 C13 C14 0.7(7) . . . . ?
C10 N2 C14 C13 0.1(7) . . . . ?
In1 N2 C14 C13 179.2(3) . . . . ?
C12 C13 C14 N2 -0.6(7) . . . . ?
